data_7125896
loop_
_publ_author_name
'Marczenko, Katherine M.'
'Chitnis, Saurabh S.'

_publ_section_title
;
 Bismuthanylstibanes.
;
_journal_issue 58
_journal_name_full 'Chemical communications (Cambridge, England)'
_journal_page_first 8015
_journal_page_last 8018
_journal_paper_doi 10.1039/d0cc00254b
_journal_volume 56
_journal_year 2020
_chemical_formula_moiety 'C44 H72 Bi N4 Sb Si4, C3 H3'
_chemical_formula_sum 'C47 H75 Bi N4 Sb Si4'
_chemical_formula_weight 1139.20
_space_group_crystal_system monoclinic
_space_group_IT_number 14
_space_group_name_Hall '-P 2yn'
_space_group_name_H-M_alt 'P 1 21/n 1'
_atom_sites_solution_hydrogens geom
_audit_creation_date 2020-01-07
_audit_creation_method
;
Olex2 1.2
(compiled 2018.05.29 svn.r3508 for OlexSys, GUI svn.r5506)
;
_audit_update_record
;
2020-01-07 deposited with the CCDC.	2020-02-03 downloaded from the CCDC.
;
_cell_angle_alpha 90
_cell_angle_beta 98.486(2)
_cell_angle_gamma 90
_cell_formula_units_Z 4
_cell_length_a 11.7148(10)
_cell_length_b 24.8374(17)
_cell_length_c 17.6977(10)
_cell_measurement_reflns_used 9393
_cell_measurement_temperature 120(2)
_cell_measurement_theta_max 63.47
_cell_measurement_theta_min 4.37
_cell_volume 5093.0(6)
_computing_cell_refinement 'SAINT V8.38A (?, 2016)'
_computing_data_reduction 'SAINT V8.38A (?, 2016)'
_computing_molecular_graphics 'Olex2 (Dolomanov et al., 2009)'
_computing_publication_material 'Olex2 (Dolomanov et al., 2009)'
_computing_structure_refinement 'XL (Sheldrick, 2008)'
_computing_structure_solution 'XT (Sheldrick, 2015)'
_diffrn_ambient_temperature 120
_diffrn_measured_fraction_theta_full 0.992
_diffrn_measured_fraction_theta_max 0.992
_diffrn_measurement_device_type 'Bruker APEX-II CCD'
_diffrn_measurement_method '\f and \w scans'
_diffrn_radiation_type CuK\a
_diffrn_radiation_wavelength 1.54178
_diffrn_reflns_av_R_equivalents 0.0578
_diffrn_reflns_av_unetI/netI 0.0298
_diffrn_reflns_Laue_measured_fraction_full 0.992
_diffrn_reflns_Laue_measured_fraction_max 0.992
_diffrn_reflns_limit_h_max 13
_diffrn_reflns_limit_h_min -13
_diffrn_reflns_limit_k_max 28
_diffrn_reflns_limit_k_min -28
_diffrn_reflns_limit_l_max 20
_diffrn_reflns_limit_l_min -20
_diffrn_reflns_number 81993
_diffrn_reflns_point_group_measured_fraction_full 0.992
_diffrn_reflns_point_group_measured_fraction_max 0.992
_diffrn_reflns_theta_full 63.501
_diffrn_reflns_theta_max 63.501
_diffrn_reflns_theta_min 3.089
_diffrn_standards_number 0
_exptl_absorpt_coefficient_mu 12.067
_exptl_absorpt_correction_T_max 0.7523
_exptl_absorpt_correction_T_min 0.5104
_exptl_absorpt_correction_type multi-scan
_exptl_absorpt_process_details
;
SADABS-2016/2 (Bruker,2016/2) was used for absorption correction.
wR2(int) was 0.1659 before and 0.0922 after correction.
The Ratio of minimum to maximum transmission is 0.6785.
The \l/2 correction factor is Not present.
;
_exptl_crystal_colour 'clear red'
_exptl_crystal_colour_lustre clear
_exptl_crystal_colour_primary red
_exptl_crystal_density_diffrn 1.486
_exptl_crystal_description plate
_exptl_crystal_F_000 2300
_exptl_crystal_size_max 0.1225
_exptl_crystal_size_mid 0.0894
_exptl_crystal_size_min 0.0606
_refine_diff_density_max 1.773
_refine_diff_density_min -2.083
_refine_diff_density_rms 0.152
_refine_ls_extinction_method none
_refine_ls_goodness_of_fit_ref 1.318
_refine_ls_hydrogen_treatment constr
_refine_ls_matrix_type full
_refine_ls_number_parameters 640
_refine_ls_number_reflns 8285
_refine_ls_number_restraints 601
_refine_ls_restrained_S_all 1.277
_refine_ls_R_factor_all 0.0602
_refine_ls_R_factor_gt 0.0590
_refine_ls_shift/su_max 0.001
_refine_ls_shift/su_mean 0.000
_refine_ls_structure_factor_coef Fsqd
_refine_ls_weighting_details 'w=1/[\s^2^(Fo^2^)+79.8086P] where P=(Fo^2^+2Fc^2^)/3'
_refine_ls_weighting_scheme calc
_refine_ls_wR_factor_gt 0.1409
_refine_ls_wR_factor_ref 0.1414
_reflns_Friedel_coverage 0.000
_reflns_number_gt 8105
_reflns_number_total 8285
_reflns_threshold_expression 'I > 2\s(I)'
_cod_data_source_file d0cc00254b2.cif
_cod_data_source_block final2
_cod_depositor_comments 'Adding full bibliography for 7125895--7125899.cif.'
_cod_database_code 7125896
_shelx_shelxl_version_number 2018/3
_shelx_space_group_comment
;
The symmetry employed for this shelxl refinement is uniquely defined
by the following loop, which should always be used as a source of
symmetry information in preference to the above space-group names.
They are only intended as comments.
;
_shelx_estimated_absorpt_t_max 0.528
_shelx_estimated_absorpt_t_min 0.320
_olex2_refinement_description
;
1. Fixed Uiso
 At 1.2 times of:
  All C(H) groups
 At 1.5 times of:
  All C(H,H,H) groups
2. Restrained distances
 Si05-N00A \\sim Si-N00A
 with sigma of 0.02
 Si05-C01B \\sim Si-C1AA
 with sigma of 0.02
 Si05-C01H \\sim Si-C0AA
 with sigma of 0.02
 Si05-C12 \\sim Si-C12A
 with sigma of 0.02
 N00A-C01B \\sim N00A-C1AA
 with sigma of 0.04
 N00A-C01H \\sim N00A-C0AA
 with sigma of 0.04
 N00A-C12 \\sim N00A-C12A
 with sigma of 0.04
 C01B-C01H \\sim C1AA-C0AA
 with sigma of 0.04
 C01B-C12 \\sim C1AA-C12A
 with sigma of 0.04
 C01H-C12 \\sim C0AA-C12A
 with sigma of 0.04
 Si06-N009 \\sim Si1-N009
 with sigma of 0.02
 Si06-C01F \\sim Si1-C2AA
 with sigma of 0.02
 Si06-C6 \\sim Si1-C6A
 with sigma of 0.02
 Si06-C7 \\sim Si1-C7A
 with sigma of 0.02
 N009-C01F \\sim N009-C2AA
 with sigma of 0.04
 N009-C6 \\sim N009-C6A
 with sigma of 0.04
 N009-C7 \\sim N009-C7A
 with sigma of 0.04
 C01F-C6 \\sim C2AA-C6A
 with sigma of 0.04
 C01F-C7 \\sim C2AA-C7A
 with sigma of 0.04
 C6-C7 \\sim C6A-C7A
 with sigma of 0.04
 C00F-C010 \\sim C00F-C3
 with sigma of 0.02
 C00G-C019 \\sim C00G-C0
 with sigma of 0.02
 C00L-C00N \\sim C00L-C3AA
 with sigma of 0.02
 C00N-C00S \\sim C3AA-C4AA
 with sigma of 0.02
 C00N-C016 \\sim C3AA-C2
 with sigma of 0.02
 C00S-C01C \\sim C4AA-C5AA
 with sigma of 0.02
 C010-C01C \\sim C3-C5AA
 with sigma of 0.02
 C016-C018 \\sim C2-C1
 with sigma of 0.02
 C018-C019 \\sim C1-C0
 with sigma of 0.02
 C00F-C01C \\sim C00F-C5AA
 with sigma of 0.04
 C00G-C018 \\sim C00G-C1
 with sigma of 0.04
 C00L-C00S \\sim C00L-C4AA
 with sigma of 0.04
 C00L-C016 \\sim C00L-C2
 with sigma of 0.04
 C00N-C018 \\sim C3AA-C1
 with sigma of 0.04
 C00N-C01C \\sim C3AA-C5AA
 with sigma of 0.04
 C00S-C010 \\sim C4AA-C3
 with sigma of 0.04
 C00S-C016 \\sim C4AA-C2
 with sigma of 0.04
 C016-C019 \\sim C2-C0
 with sigma of 0.04
3. Uiso/Uaniso restraints and constraints
Uanis(C2AA) = Uanis(C6A) = Uanis(C12A) = Uanis(C7) = Uanis(C01F) = Uanis(C0AA)
= Uanis(C1AA)
4. Rigid body (RIGU) restrains
 All non-hydrogen atoms
 with sigma for 1-2 distances of 0.004 and sigma for 1-3 distances of 0.004
5. Others
 Sof(C12A)=Sof(H12D)=Sof(H12E)=Sof(H12F)=Sof(Si)=Sof(C0AA)=Sof(H0AA)=Sof(H0AB)=
 Sof(H0AC)=Sof(C1AA)=Sof(H1AA)=Sof(H1AB)=Sof(H1AC)=1-FVAR(1)
 Sof(Si05)=Sof(C01B)=Sof(H01J)=Sof(H01K)=Sof(H01L)=Sof(C01H)=Sof(H01Z)=Sof(H)=
 Sof(HA)=Sof(C12)=Sof(H12A)=Sof(H12B)=Sof(H12C)=FVAR(1)
 Sof(C2AA)=Sof(H2AA)=Sof(H2AB)=Sof(H2AC)=Sof(Si1)=Sof(C7A)=Sof(H7AA)=Sof(H7AB)=
 Sof(H7AC)=Sof(C6A)=Sof(H6AA)=Sof(H6AB)=Sof(H6AC)=1-FVAR(2)
 Sof(Si06)=Sof(C01F)=Sof(H01T)=Sof(H01U)=Sof(H01V)=Sof(C6)=Sof(H6A)=Sof(H6B)=
 Sof(H6C)=Sof(C7)=Sof(H7A)=Sof(H7B)=Sof(H7C)=FVAR(2)
 Sof(C0)=Sof(H0)=Sof(C1)=Sof(H1)=Sof(C2)=Sof(H2)=Sof(C3AA)=Sof(C4AA)=Sof(H4AA)=
 Sof(C5AA)=Sof(H5AA)=Sof(C3)=Sof(H3)=1-FVAR(3)
 Sof(C00N)=Sof(C00S)=Sof(H00S)=Sof(C010)=Sof(H010)=Sof(C016)=Sof(H016)=
 Sof(C018)=Sof(H018)=Sof(C019)=Sof(H019)=Sof(C01C)=Sof(H01M)=FVAR(3)
6.a Ternary CH refined with riding coordinates:
 C00H(H00H), C00O(H00O), C00Q(H00Q), C00U(H00U), C00Y(H00Y), C013(H013)
6.b Aromatic/amide H refined with riding coordinates:
 C00I(H00I), C00J(H00J), C00P(H00Z), C00S(H00S), C00V(H00), C00W(H00W),
 C00X(H00X), C010(H010), C011(H011), C012(H012), C015(H015), C016(H016),
 C018(H018), C019(H019), C01C(H01M), C0(H0), C1(H1), C2(H2), C4AA(H4AA),
 C5AA(H5AA), C3(H3)
6.c Idealised Me refined as rotating group:
 C00K(H00A,H00B,H00C), C00M(H00D,H00E,H00F), C00R(H00G,H00K,H00L), C00T(H00M,
 H00N,H00P), C00Z(H00R,H00T,H00V), C014(H01A,H01B,H01C), C017(H01D,H01E,H01F),
 C01A(H01G,H01H,H01I), C01B(H01J,H01K,H01L), C01D(H01N,H01O,H01P), C01E(H01Q,
 H01R,H01S), C01F(H01T,H01U,H01V), C01G(H01W,H01X,H01Y), C01H(H01Z,H,HA),
 C01I(H01,HB,HC), C6(H6A,H6B,H6C), C7(H7A,H7B,H7C), C12(H12A,H12B,H12C),
 C12A(H12D,H12E,H12F), C0AA(H0AA,H0AB,H0AC), C1AA(H1AA,H1AB,H1AC), C2AA(H2AA,
 H2AB,H2AC), C7A(H7AA,H7AB,H7AC), C6A(H6AA,H6AB,H6AC)
;
_olex2_submission_special_instructions 'No special instructions were received'

loop_
_space_group_symop_operation_xyz
'x, y, z'
'-x+1/2, y+1/2, -z+1/2'
'-x, -y, -z'
'x-1/2, -y-1/2, z-1/2'

loop_
_atom_site_label
_atom_site_type_symbol
_atom_site_fract_x
_atom_site_fract_y
_atom_site_fract_z
_atom_site_U_iso_or_equiv
_atom_site_adp_type
_atom_site_occupancy
_atom_site_site_symmetry_order
_atom_site_calc_flag
_atom_site_refinement_flags_posn
_atom_site_refinement_flags_adp
_atom_site_refinement_flags_occupancy
_atom_site_disorder_assembly
_atom_site_disorder_group
Bi1 Bi 0.58697(4) 0.72263(2) 0.72493(2) 0.03545(14) Uani 1 1 d . U . . .
Sb1 Sb 0.55289(5) 0.61004(2) 0.66850(3) 0.02205(15) Uani 1 1 d . U . . .
Si03 Si 0.4320(2) 0.53721(11) 0.79476(14) 0.0260(5) Uani 1 1 d . U . . .
Si04 Si 0.8025(2) 0.55374(13) 0.63539(15) 0.0350(6) Uani 1 1 d . U . . .
Si05 Si 0.7175(7) 0.8073(3) 0.6167(7) 0.052(2) Uani 0.82(3) 1 d D U P A 1
Si06 Si 0.3422(6) 0.7990(2) 0.7177(4) 0.0413(15) Uani 0.684(12) 1 d D U P B 1
N007 N 0.5389(6) 0.5833(3) 0.7770(4) 0.0230(15) Uani 1 1 d . U . . .
N008 N 0.7275(7) 0.5957(3) 0.6909(4) 0.0304(17) Uani 1 1 d . U . . .
N009 N 0.4106(8) 0.7445(3) 0.6815(5) 0.0379(19) Uani 1 1 d D U . . .
N00A N 0.6235(8) 0.7532(4) 0.6163(5) 0.0378(19) Uani 1 1 d D U . . .
C00B C 0.7828(8) 0.6223(4) 0.7572(5) 0.029(2) Uani 1 1 d . U . . .
C00C C 0.7247(8) 0.6297(4) 0.8243(5) 0.0253(17) Uani 1 1 d . U . . .
C00D C 0.6106(8) 0.6128(3) 0.8336(5) 0.0225(17) Uani 1 1 d . U . . .
C00E C 0.7895(9) 0.6597(4) 0.8871(5) 0.0319(19) Uani 1 1 d . U . . .
C00F C 0.5566(9) 0.7306(4) 0.5513(5) 0.034(2) Uani 1 1 d D U . . .
C00G C 0.3678(9) 0.7243(4) 0.6089(6) 0.0314(18) Uani 1 1 d D U . . .
C00H C 0.4793(8) 0.5009(4) 0.8886(5) 0.0272(19) Uani 1 1 d . U . . .
H00H H 0.471372 0.527717 0.929675 0.033 Uiso 1 1 calc R . . . .
C00I C 0.7391(10) 0.6719(4) 0.9523(6) 0.039(2) Uani 1 1 d . U . . .
H00I H 0.782612 0.691648 0.992707 0.047 Uiso 1 1 calc R . . . .
C00J C 0.9020(9) 0.6782(4) 0.8830(7) 0.045(2) Uani 1 1 d . U . . .
H00J H 0.942862 0.696682 0.925620 0.054 Uiso 1 1 calc R . . . .
C00K C 0.3963(9) 0.4544(4) 0.9001(5) 0.035(2) Uani 1 1 d . U . . .
H00A H 0.316473 0.467268 0.889249 0.053 Uiso 1 1 calc GR . . . .
H00B H 0.412262 0.441670 0.952951 0.053 Uiso 1 1 calc GR . . . .
H00C H 0.407516 0.424860 0.865248 0.053 Uiso 1 1 calc GR . . . .
C00L C 0.4363(9) 0.7157(4) 0.5486(5) 0.0303(18) Uani 1 1 d D U . . .
C00M C 0.6046(9) 0.4826(4) 0.9024(6) 0.035(2) Uani 1 1 d . U . . .
H00D H 0.617163 0.455606 0.864045 0.052 Uiso 1 1 calc GR . . . .
H00E H 0.622017 0.466725 0.953532 0.052 Uiso 1 1 calc GR . . . .
H00F H 0.655294 0.513518 0.898561 0.052 Uiso 1 1 calc GR . . . .
C00N C 0.390(3) 0.6976(17) 0.4712(13) 0.031(6) Uani 0.51(9) 1 d D U P C 1
C00O C 0.4134(9) 0.4889(4) 0.7100(5) 0.037(2) Uani 1 1 d . U . . .
H00O H 0.415263 0.511605 0.663559 0.044 Uiso 1 1 calc R . . . .
C00P C 1.0535(12) 0.4986(5) 0.9358(8) 0.058(3) Uani 1 1 d . U . . .
H00Z H 1.090008 0.497243 0.891321 0.070 Uiso 1 1 calc R . . . .
C00Q C 0.2845(10) 0.5684(5) 0.7957(7) 0.049(3) Uani 1 1 d . U . . .
H00Q H 0.227783 0.538073 0.789427 0.059 Uiso 1 1 calc R . . . .
C00R C 0.6321(12) 0.5503(6) 0.5003(6) 0.059(3) Uani 1 1 d . U . . .
H00G H 0.601744 0.584195 0.517514 0.089 Uiso 1 1 calc GR . . . .
H00K H 0.568925 0.529473 0.471680 0.089 Uiso 1 1 calc GR . . . .
H00L H 0.690296 0.557976 0.467326 0.089 Uiso 1 1 calc GR . . . .
C00S C 0.459(4) 0.6911(18) 0.4127(12) 0.038(7) Uani 0.51(9) 1 d D U P C 1
H00S H 0.426260 0.674906 0.365934 0.045 Uiso 0.51(9) 1 calc R . P C 1
C00T C 0.8272(12) 0.4774(6) 0.7564(8) 0.065(4) Uani 1 1 d . U . . .
H00M H 0.769518 0.500885 0.774266 0.098 Uiso 1 1 calc GR . . . .
H00N H 0.879519 0.463514 0.800489 0.098 Uiso 1 1 calc GR . . . .
H00P H 0.788377 0.447222 0.727605 0.098 Uiso 1 1 calc GR . . . .
C00U C 0.6875(11) 0.5175(5) 0.5702(6) 0.046(3) Uani 1 1 d . U . . .
H00U H 0.624331 0.509773 0.600991 0.055 Uiso 1 1 calc R . . . .
C00V C 1.0920(11) 0.4662(5) 0.9978(8) 0.052(3) Uani 1 1 d . U . . .
H00 H 1.156348 0.443077 0.996499 0.062 Uiso 1 1 calc R . . . .
C00W C 0.8914(10) 0.6428(5) 0.7574(8) 0.051(3) Uani 1 1 d . U . . .
H00W H 0.926831 0.638272 0.712881 0.061 Uiso 1 1 calc R . . . .
C00X C 0.9538(10) 0.6703(5) 0.8205(8) 0.056(3) Uani 1 1 d . U . . .
H00X H 1.029916 0.682982 0.818857 0.067 Uiso 1 1 calc R . . . .
C00Y C 0.8950(10) 0.5088(5) 0.7060(7) 0.050(3) Uani 1 1 d . U . . .
H00Y H 0.942253 0.534315 0.741392 0.060 Uiso 1 1 calc R . . . .
C00Z C 0.5112(12) 0.4487(5) 0.7116(6) 0.051(3) Uani 1 1 d . U . . .
H00R H 0.585083 0.467857 0.717777 0.077 Uiso 1 1 calc GR . . . .
H00T H 0.501592 0.428370 0.663600 0.077 Uiso 1 1 calc GR . . . .
H00V H 0.510056 0.423773 0.754452 0.077 Uiso 1 1 calc GR . . . .
C010 C 0.620(2) 0.730(2) 0.4899(13) 0.035(7) Uani 0.51(9) 1 d D U P C 1
H010 H 0.695069 0.744777 0.495233 0.042 Uiso 0.51(9) 1 calc R . P C 1
C011 C 0.5664(10) 0.6275(4) 0.8996(5) 0.032(2) Uani 1 1 d . U . . .
H011 H 0.489571 0.617330 0.904242 0.039 Uiso 1 1 calc R . . . .
C012 C 0.6296(11) 0.6563(4) 0.9593(5) 0.040(2) Uani 1 1 d . U . . .
H012 H 0.597023 0.664908 1.003820 0.048 Uiso 1 1 calc R . . . .
C013 C 0.9022(12) 0.5937(7) 0.5774(8) 0.067(4) Uani 1 1 d . U . . .
H013 H 0.972522 0.602403 0.614721 0.080 Uiso 1 1 calc R . . . .
C014 C 0.2969(13) 0.4597(6) 0.6980(7) 0.068(4) Uani 1 1 d . U . . .
H01A H 0.283917 0.442638 0.745892 0.102 Uiso 1 1 calc GR . . . .
H01B H 0.297148 0.432182 0.658379 0.102 Uiso 1 1 calc GR . . . .
H01C H 0.235130 0.485735 0.681979 0.102 Uiso 1 1 calc GR . . . .
C015 C 0.9628(12) 0.5326(5) 0.9386(8) 0.055(3) Uani 1 1 d . U . . .
H015 H 0.937389 0.555523 0.896507 0.066 Uiso 1 1 calc R . . . .
C016 C 0.272(3) 0.6826(14) 0.459(2) 0.040(7) Uani 0.51(9) 1 d D U P C 1
H016 H 0.239118 0.667472 0.411871 0.048 Uiso 0.51(9) 1 calc R . P C 1
C017 C 0.2526(11) 0.6055(7) 0.7256(8) 0.072(5) Uani 1 1 d . U . . .
H01D H 0.307187 0.635607 0.728565 0.108 Uiso 1 1 calc GR . . . .
H01E H 0.174250 0.619533 0.725238 0.108 Uiso 1 1 calc GR . . . .
H01F H 0.255950 0.585008 0.678738 0.108 Uiso 1 1 calc GR . . . .
C018 C 0.206(3) 0.6897(16) 0.515(2) 0.043(7) Uani 0.51(9) 1 d D U P C 1
H018 H 0.126238 0.680893 0.505362 0.052 Uiso 0.51(9) 1 calc R . P C 1
C019 C 0.254(2) 0.710(2) 0.585(2) 0.043(7) Uani 0.51(9) 1 d D U P C 1
H019 H 0.202981 0.714159 0.621235 0.051 Uiso 0.51(9) 1 calc R . P C 1
C01A C 0.7258(13) 0.4628(6) 0.5421(9) 0.076(5) Uani 1 1 d . U . . .
H01G H 0.789858 0.468109 0.512938 0.113 Uiso 1 1 calc GR . . . .
H01H H 0.660954 0.445855 0.509253 0.113 Uiso 1 1 calc GR . . . .
H01I H 0.750994 0.439446 0.586027 0.113 Uiso 1 1 calc GR . . . .
C01B C 0.651(2) 0.8613(7) 0.5553(10) 0.068(6) Uani 0.82(3) 1 d D U P A 1
H01J H 0.647210 0.850805 0.501650 0.102 Uiso 0.82(3) 1 calc GR . P A 1
H01K H 0.697057 0.894208 0.564841 0.102 Uiso 0.82(3) 1 calc GR . P A 1
H01L H 0.572667 0.868006 0.566565 0.102 Uiso 0.82(3) 1 calc GR . P A 1
C01C C 0.570(4) 0.707(2) 0.4211(12) 0.040(7) Uani 0.51(9) 1 d D U P C 1
H01M H 0.614172 0.702706 0.380501 0.048 Uiso 0.51(9) 1 calc R . P C 1
C01D C 0.2657(13) 0.5979(7) 0.8669(8) 0.070(4) Uani 1 1 d . U . . .
H01N H 0.296756 0.576576 0.911811 0.105 Uiso 1 1 calc GR . . . .
H01O H 0.182847 0.603694 0.866523 0.105 Uiso 1 1 calc GR . . . .
H01P H 0.305183 0.632802 0.868819 0.105 Uiso 1 1 calc GR . . . .
C01E C 0.9438(15) 0.5691(7) 0.5155(9) 0.082(5) Uani 1 1 d . U . . .
H01Q H 0.969752 0.532459 0.529829 0.123 Uiso 1 1 calc GR . . . .
H01R H 1.008614 0.589962 0.501738 0.123 Uiso 1 1 calc GR . . . .
H01S H 0.881982 0.567519 0.471718 0.123 Uiso 1 1 calc GR . . . .
C01F C 0.3728(18) 0.8606(7) 0.6651(11) 0.061(3) Uani 0.684(12) 1 d D U P B 1
H01T H 0.455922 0.863003 0.663370 0.091 Uiso 0.684(12) 1 calc GR . P B 1
H01U H 0.347766 0.892311 0.691160 0.091 Uiso 0.684(12) 1 calc GR . P B 1
H01V H 0.331073 0.858988 0.612912 0.091 Uiso 0.684(12) 1 calc GR . P B 1
C01G C 0.8513(13) 0.6486(7) 0.5497(11) 0.089(5) Uani 1 1 d . U . . .
H01W H 0.788613 0.643143 0.507241 0.134 Uiso 1 1 calc GR . . . .
H01X H 0.911684 0.670806 0.532586 0.134 Uiso 1 1 calc GR . . . .
H01Y H 0.821129 0.666800 0.591789 0.134 Uiso 1 1 calc GR . . . .
C01H C 0.7542(19) 0.8313(8) 0.7169(10) 0.070(6) Uani 0.82(3) 1 d D U P A 1
H01Z H 0.684351 0.844828 0.734906 0.105 Uiso 0.82(3) 1 calc GR . P A 1
H H 0.811298 0.860310 0.719067 0.105 Uiso 0.82(3) 1 calc GR . P A 1
HA H 0.786232 0.801451 0.749546 0.105 Uiso 0.82(3) 1 calc GR . P A 1
C01I C 0.9833(16) 0.4746(9) 0.6731(10) 0.105(7) Uani 1 1 d . U . . .
H01 H 0.944400 0.444150 0.644894 0.158 Uiso 1 1 calc GR . . . .
HB H 1.040639 0.461028 0.714676 0.158 Uiso 1 1 calc GR . . . .
HC H 1.021989 0.496498 0.638358 0.158 Uiso 1 1 calc GR . . . .
C6 C 0.402(2) 0.8051(11) 0.8194(10) 0.085(8) Uani 0.684(12) 1 d D U P B 1
H6A H 0.392112 0.770891 0.845373 0.128 Uiso 0.684(12) 1 calc GR . P B 1
H6B H 0.361725 0.833744 0.842779 0.128 Uiso 0.684(12) 1 calc GR . P B 1
H6C H 0.484513 0.813729 0.824351 0.128 Uiso 0.684(12) 1 calc GR . P B 1
C7 C 0.1806(17) 0.7975(8) 0.7118(11) 0.061(3) Uani 0.684(12) 1 d D U P B 1
H7A H 0.145584 0.789840 0.659118 0.091 Uiso 0.684(12) 1 calc GR . P B 1
H7B H 0.153396 0.832566 0.727373 0.091 Uiso 0.684(12) 1 calc GR . P B 1
H7C H 0.158621 0.769450 0.745744 0.091 Uiso 0.684(12) 1 calc GR . P B 1
C12 C 0.863(2) 0.7921(11) 0.590(2) 0.122(11) Uani 0.82(3) 1 d D U P A 1
H12A H 0.890313 0.757237 0.611001 0.182 Uiso 0.82(3) 1 calc GR . P A 1
H12B H 0.917849 0.820317 0.609847 0.182 Uiso 0.82(3) 1 calc GR . P A 1
H12C H 0.857452 0.790978 0.533820 0.182 Uiso 0.82(3) 1 calc GR . P A 1
C12A C 0.807(6) 0.803(2) 0.528(4) 0.061(3) Uani 0.18(3) 1 d D U P A 2
H12D H 0.837412 0.766128 0.528691 0.091 Uiso 0.18(3) 1 calc GR . P A 2
H12E H 0.871111 0.828286 0.540946 0.091 Uiso 0.18(3) 1 calc GR . P A 2
H12F H 0.765659 0.811232 0.477375 0.091 Uiso 0.18(3) 1 calc GR . P A 2
Si Si 0.706(3) 0.8088(9) 0.600(2) 0.049(10) Uani 0.18(3) 1 d D U P A 2
C0AA C 0.806(5) 0.820(2) 0.691(3) 0.061(3) Uani 0.18(3) 1 d D U P A 2
H0AA H 0.762786 0.834310 0.729758 0.091 Uiso 0.18(3) 1 calc GR . P A 2
H0AB H 0.865843 0.845813 0.681824 0.091 Uiso 0.18(3) 1 calc GR . P A 2
H0AC H 0.842150 0.785794 0.708511 0.091 Uiso 0.18(3) 1 calc GR . P A 2
C1AA C 0.611(5) 0.8669(16) 0.577(4) 0.061(3) Uani 0.18(3) 1 d D U P A 2
H1AA H 0.574571 0.864336 0.523638 0.091 Uiso 0.18(3) 1 calc GR . P A 2
H1AB H 0.657113 0.900093 0.584030 0.091 Uiso 0.18(3) 1 calc GR . P A 2
H1AC H 0.552041 0.867499 0.610542 0.091 Uiso 0.18(3) 1 calc GR . P A 2
C2AA C 0.271(3) 0.7518(13) 0.808(2) 0.061(3) Uani 0.316(12) 1 d D U P B 2
H2AA H 0.201627 0.738682 0.774654 0.091 Uiso 0.316(12) 1 calc GR . P B 2
H2AB H 0.247489 0.776314 0.846112 0.091 Uiso 0.316(12) 1 calc GR . P B 2
H2AC H 0.312625 0.721153 0.833359 0.091 Uiso 0.316(12) 1 calc GR . P B 2
Si1 Si 0.3636(11) 0.7874(5) 0.7501(8) 0.042(3) Uani 0.316(12) 1 d D U P B 2
C7A C 0.481(3) 0.8210(14) 0.8173(19) 0.052(9) Uani 0.316(12) 1 d D U P B 2
H7AA H 0.514824 0.795065 0.855909 0.079 Uiso 0.316(12) 1 calc GR . P B 2
H7AB H 0.448481 0.851358 0.842441 0.079 Uiso 0.316(12) 1 calc GR . P B 2
H7AC H 0.540742 0.834186 0.788623 0.079 Uiso 0.316(12) 1 calc GR . P B 2
C6A C 0.285(3) 0.8412(12) 0.692(2) 0.061(3) Uani 0.316(12) 1 d D U P B 2
H6AA H 0.329477 0.851985 0.651219 0.091 Uiso 0.316(12) 1 calc GR . P B 2
H6AB H 0.275239 0.872280 0.724053 0.091 Uiso 0.316(12) 1 calc GR . P B 2
H6AC H 0.209355 0.827788 0.668451 0.091 Uiso 0.316(12) 1 calc GR . P B 2
C0 C 0.2527(17) 0.7106(17) 0.607(3) 0.039(7) Uani 0.49(9) 1 d D U P C 2
H0 H 0.216275 0.715167 0.651165 0.046 Uiso 0.49(9) 1 calc R . P C 2
C1 C 0.191(2) 0.6900(16) 0.540(3) 0.049(8) Uani 0.49(9) 1 d D U P C 2
H1 H 0.109879 0.684691 0.535204 0.059 Uiso 0.49(9) 1 calc R . P C 2
C2 C 0.249(3) 0.6778(15) 0.482(3) 0.045(8) Uani 0.49(9) 1 d D U P C 2
H2 H 0.207750 0.661605 0.438000 0.054 Uiso 0.49(9) 1 calc R . P C 2
C3AA C 0.368(3) 0.6877(15) 0.4843(19) 0.031(6) Uani 0.49(9) 1 d D U P C 2
C4AA C 0.424(4) 0.6759(18) 0.4205(16) 0.041(7) Uani 0.49(9) 1 d D U P C 2
H4AA H 0.382869 0.658707 0.376751 0.049 Uiso 0.49(9) 1 calc R . P C 2
C5AA C 0.536(4) 0.6890(19) 0.4222(13) 0.042(7) Uani 0.49(9) 1 d D U P C 2
H5AA H 0.571796 0.682445 0.378422 0.051 Uiso 0.49(9) 1 calc R . P C 2
C3 C 0.599(3) 0.712(2) 0.4864(13) 0.037(7) Uani 0.49(9) 1 d D U P C 2
H3 H 0.680239 0.715132 0.486368 0.045 Uiso 0.49(9) 1 calc R . P C 2

loop_
_atom_site_aniso_label
_atom_site_aniso_U_11
_atom_site_aniso_U_22
_atom_site_aniso_U_33
_atom_site_aniso_U_23
_atom_site_aniso_U_13
_atom_site_aniso_U_12
Bi1 0.0579(3) 0.0273(2) 0.01734(19) 0.00266(15) -0.00700(16) -0.00551(18)
Sb1 0.0240(3) 0.0271(3) 0.0139(3) 0.0016(2) -0.0012(2) -0.0009(2)
Si03 0.0218(12) 0.0351(14) 0.0201(12) 0.0072(10) -0.0003(10) -0.0028(10)
Si04 0.0319(14) 0.0513(17) 0.0221(13) -0.0017(12) 0.0054(11) 0.0101(13)
Si05 0.043(3) 0.051(3) 0.058(5) 0.028(3) -0.004(3) -0.012(3)
Si06 0.053(4) 0.047(3) 0.025(3) -0.001(2) 0.014(3) 0.020(2)
N007 0.026(4) 0.029(4) 0.013(3) 0.002(3) 0.000(3) 0.002(3)
N008 0.025(4) 0.039(4) 0.024(4) -0.002(3) -0.003(3) 0.000(3)
N009 0.053(5) 0.032(4) 0.028(4) 0.005(3) 0.003(3) 0.010(4)
N00A 0.038(4) 0.045(4) 0.028(4) 0.015(3) -0.003(3) -0.004(4)
C00B 0.022(4) 0.040(5) 0.025(4) -0.001(4) 0.001(3) -0.001(4)
C00C 0.027(4) 0.023(4) 0.025(4) 0.002(3) -0.002(3) 0.000(3)
C00D 0.028(4) 0.023(4) 0.016(4) 0.002(3) 0.002(3) 0.002(3)
C00E 0.036(4) 0.029(5) 0.025(4) -0.001(4) -0.013(3) 0.003(4)
C00F 0.038(4) 0.040(5) 0.023(4) 0.010(4) -0.003(3) 0.010(4)
C00G 0.035(4) 0.025(5) 0.034(4) 0.007(4) 0.002(3) 0.007(4)
C00H 0.030(4) 0.031(5) 0.021(4) 0.008(4) 0.001(4) -0.009(4)
C00I 0.063(6) 0.027(5) 0.024(4) -0.002(4) -0.007(4) 0.000(4)
C00J 0.034(5) 0.040(6) 0.053(6) -0.005(5) -0.018(4) -0.006(4)
C00K 0.040(5) 0.041(6) 0.024(5) 0.010(4) 0.004(4) -0.014(5)
C00L 0.039(4) 0.023(4) 0.027(4) 0.000(3) -0.004(3) 0.008(4)
C00M 0.036(5) 0.038(6) 0.027(5) 0.008(4) -0.006(4) -0.002(4)
C00N 0.050(10) 0.020(14) 0.019(7) 0.009(8) -0.006(6) 0.001(8)
C00O 0.046(6) 0.042(5) 0.020(4) 0.007(4) -0.005(4) -0.019(4)
C00P 0.060(8) 0.051(7) 0.063(7) -0.001(6) 0.012(6) 0.002(5)
C00Q 0.032(5) 0.072(8) 0.044(6) 0.027(5) 0.010(5) 0.010(5)
C00R 0.062(8) 0.087(9) 0.025(5) -0.004(6) -0.005(5) 0.019(7)
C00S 0.065(14) 0.033(16) 0.011(7) 0.003(8) -0.004(8) 0.005(12)
C00T 0.054(8) 0.065(9) 0.070(9) 0.023(7) -0.011(6) -0.004(6)
C00U 0.053(7) 0.053(6) 0.028(5) -0.017(4) -0.008(5) 0.017(5)
C00V 0.041(7) 0.043(6) 0.069(8) -0.005(5) 0.002(6) 0.000(5)
C00W 0.030(5) 0.059(7) 0.063(7) -0.016(6) 0.005(5) -0.009(5)
C00X 0.032(6) 0.059(8) 0.072(7) -0.013(6) -0.006(5) -0.005(5)
C00Y 0.040(6) 0.062(7) 0.045(6) 0.009(5) -0.003(5) 0.018(5)
C00Z 0.079(7) 0.035(6) 0.036(6) -0.008(5) -0.008(6) -0.005(5)
C010 0.046(11) 0.03(2) 0.025(7) 0.015(8) 0.005(7) 0.012(10)
C011 0.050(6) 0.028(5) 0.022(4) 0.000(3) 0.014(4) -0.005(4)
C012 0.073(6) 0.033(5) 0.016(4) -0.004(4) 0.011(4) -0.004(5)
C013 0.043(7) 0.112(10) 0.050(7) 0.030(7) 0.018(6) 0.017(6)
C014 0.075(7) 0.089(10) 0.033(6) 0.011(6) -0.014(6) -0.052(7)
C015 0.065(8) 0.044(7) 0.055(8) -0.002(6) 0.000(6) 0.003(5)
C016 0.053(11) 0.039(14) 0.021(11) 0.014(10) -0.019(8) -0.009(9)
C017 0.040(7) 0.115(12) 0.063(8) 0.052(8) 0.013(6) 0.036(8)
C018 0.043(11) 0.051(16) 0.030(13) 0.029(10) -0.013(7) -0.004(11)
C019 0.041(7) 0.061(19) 0.024(12) 0.030(11) -0.002(6) 0.000(9)
C01A 0.071(10) 0.075(8) 0.077(10) -0.044(8) -0.004(8) 0.025(8)
C01B 0.093(14) 0.061(10) 0.047(10) 0.022(8) -0.005(9) -0.024(9)
C01C 0.056(13) 0.039(18) 0.026(8) 0.009(9) 0.009(8) 0.016(11)
C01D 0.062(9) 0.093(11) 0.064(7) 0.024(7) 0.034(7) 0.040(8)
C01E 0.073(10) 0.104(12) 0.073(9) 0.003(9) 0.027(8) -0.002(9)
C01F 0.074(7) 0.049(6) 0.064(7) -0.005(5) 0.024(5) 0.017(5)
C01G 0.057(9) 0.112(11) 0.109(13) 0.057(10) 0.044(9) 0.016(8)
C01H 0.076(13) 0.065(11) 0.055(10) 0.016(8) -0.034(8) -0.032(9)
C01I 0.094(13) 0.138(17) 0.082(12) 0.004(11) 0.007(9) 0.077(12)
C6 0.116(18) 0.11(2) 0.030(9) -0.018(9) 0.009(11) 0.051(18)
C7 0.074(7) 0.049(6) 0.064(7) -0.005(5) 0.024(5) 0.017(5)
C12 0.061(12) 0.13(2) 0.18(3) -0.001(19) 0.044(16) -0.019(11)
C12A 0.074(7) 0.049(6) 0.064(7) -0.005(5) 0.024(5) 0.017(5)
Si 0.058(18) 0.054(14) 0.042(16) 0.000(12) 0.028(15) -0.008(12)
C0AA 0.074(7) 0.049(6) 0.064(7) -0.005(5) 0.024(5) 0.017(5)
C1AA 0.074(7) 0.049(6) 0.064(7) -0.005(5) 0.024(5) 0.017(5)
C2AA 0.074(7) 0.049(6) 0.064(7) -0.005(5) 0.024(5) 0.017(5)
Si1 0.047(7) 0.036(6) 0.041(8) 0.002(6) -0.002(6) 0.021(5)
C7A 0.08(2) 0.034(19) 0.047(19) -0.011(14) 0.014(15) 0.022(14)
C6A 0.074(7) 0.049(6) 0.064(7) -0.005(5) 0.024(5) 0.017(5)
C0 0.038(7) 0.024(13) 0.054(17) 0.019(14) 0.004(7) 0.007(8)
C1 0.043(11) 0.037(15) 0.065(18) 0.014(14) 0.001(9) -0.010(10)
C2 0.050(10) 0.028(14) 0.052(17) 0.004(14) -0.009(10) -0.011(9)
C3AA 0.050(10) 0.012(12) 0.026(8) 0.010(9) -0.006(7) 0.000(8)
C4AA 0.069(15) 0.028(16) 0.023(9) 0.003(9) -0.005(9) 0.010(11)
C5AA 0.067(15) 0.032(17) 0.028(9) 0.008(9) 0.008(9) 0.018(13)
C3 0.052(12) 0.03(2) 0.031(8) 0.010(8) 0.009(8) 0.015(11)

loop_
_atom_type_symbol
_atom_type_description
_atom_type_scat_dispersion_real
_atom_type_scat_dispersion_imag
_atom_type_scat_source
C C 0.0181 0.0091 'International Tables Vol C Tables 4.2.6.8 and 6.1.1.4'
H H 0.0000 0.0000 'International Tables Vol C Tables 4.2.6.8 and 6.1.1.4'
Bi Bi -4.0111 8.9310 'International Tables Vol C Tables 4.2.6.8 and 6.1.1.4'
N N 0.0311 0.0180 'International Tables Vol C Tables 4.2.6.8 and 6.1.1.4'
Sb Sb -0.0562 5.8946 'International Tables Vol C Tables 4.2.6.8 and 6.1.1.4'
Si Si 0.2541 0.3302 'International Tables Vol C Tables 4.2.6.8 and 6.1.1.4'

loop_
_geom_angle_atom_site_label_1
_geom_angle_atom_site_label_2
_geom_angle_atom_site_label_3
_geom_angle
_geom_angle_site_symmetry_1
_geom_angle_site_symmetry_3
N009 Bi1 Sb1 92.5(2) . .
N009 Bi1 N00A 84.3(3) . .
N00A Bi1 Sb1 93.8(2) . .
N007 Sb1 Bi1 90.9(2) . .
N008 Sb1 Bi1 91.0(2) . .
N008 Sb1 N007 88.8(3) . .
N007 Si03 C00H 110.0(4) . .
N007 Si03 C00O 105.7(4) . .
N007 Si03 C00Q 114.1(5) . .
C00H Si03 C00O 111.9(4) . .
C00Q Si03 C00H 109.6(5) . .
C00Q Si03 C00O 105.4(5) . .
N008 Si04 C00U 104.9(5) . .
N008 Si04 C00Y 105.5(5) . .
N008 Si04 C013 112.5(6) . .
C00U Si04 C00Y 114.4(6) . .
C00U Si04 C013 110.8(6) . .
C00Y Si04 C013 108.7(6) . .
N00A Si05 C01B 110.6(8) . .
N00A Si05 C01H 108.0(7) . .
N00A Si05 C12 116.4(10) . .
C01B Si05 C01H 110.4(9) . .
C01B Si05 C12 108.6(13) . .
C01H Si05 C12 102.5(13) . .
N009 Si06 C01F 108.9(7) . .
N009 Si06 C6 107.0(8) . .
N009 Si06 C7 118.5(7) . .
C01F Si06 C7 104.9(9) . .
C6 Si06 C01F 110.5(12) . .
C6 Si06 C7 107.0(11) . .
Si03 N007 Sb1 122.2(4) . .
C00D N007 Sb1 111.9(6) . .
C00D N007 Si03 125.1(6) . .
Si04 N008 Sb1 124.1(4) . .
C00B N008 Sb1 113.5(6) . .
C00B N008 Si04 122.4(6) . .
Si06 N009 Bi1 122.1(5) . .
C00G N009 Bi1 115.4(6) . .
C00G N009 Si06 119.5(7) . .
C00G N009 Si1 137.8(8) . .
Si1 N009 Bi1 106.7(6) . .
Si05 N00A Bi1 118.4(6) . .
C00F N00A Bi1 115.2(7) . .
C00F N00A Si05 125.9(8) . .
C00F N00A Si 116.2(14) . .
Si N00A Bi1 127.6(13) . .
N008 C00B C00C 121.3(8) . .
C00W C00B N008 119.1(9) . .
C00W C00B C00C 119.6(9) . .
C00D C00C C00B 127.5(8) . .
C00D C00C C00E 117.0(9) . .
C00E C00C C00B 115.5(9) . .
N007 C00D C00C 122.5(8) . .
C011 C00D N007 118.3(8) . .
C011 C00D C00C 119.1(8) . .
C00I C00E C00C 120.1(10) . .
C00J C00E C00C 121.0(10) . .
C00J C00E C00I 118.8(9) . .
N00A C00F C00L 123.3(9) . .
C010 C00F N00A 110.2(19) . .
C010 C00F C00L 126.2(18) . .
C3 C00F N00A 125(2) . .
C3 C00F C00L 111(2) . .
N009 C00G C00L 124.6(9) . .
C019 C00G N009 125.0(19) . .
C019 C00G C00L 110.4(18) . .
C0 C00G N009 109(2) . .
C0 C00G C00L 126(2) . .
Si03 C00H H00H 105.9 . .
C00K C00H Si03 111.2(6) . .
C00K C00H H00H 105.9 . .
C00M C00H Si03 115.7(7) . .
C00M C00H H00H 105.9 . .
C00M C00H C00K 111.5(8) . .
C00E C00I H00I 119.1 . .
C012 C00I C00E 121.9(9) . .
C012 C00I H00I 119.1 . .
C00E C00J H00J 118.9 . .
C00X C00J C00E 122.1(10) . .
C00X C00J H00J 118.9 . .
C00H C00K H00A 109.5 . .
C00H C00K H00B 109.5 . .
C00H C00K H00C 109.5 . .
H00A C00K H00B 109.5 . .
H00A C00K H00C 109.5 . .
H00B C00K H00C 109.5 . .
C00F C00L C00N 109.4(17) . .
C00F C00L C3AA 124.4(18) . .
C00G C00L C00F 125.6(9) . .
C00G C00L C00N 124.6(17) . .
C00G C00L C3AA 110.0(19) . .
C00H C00M H00D 109.5 . .
C00H C00M H00E 109.5 . .
C00H C00M H00F 109.5 . .
H00D C00M H00E 109.5 . .
H00D C00M H00F 109.5 . .
H00E C00M H00F 109.5 . .
C00S C00N C00L 123.1(18) . .
C00S C00N C016 121.0(17) . .
C016 C00N C00L 115.7(17) . .
Si03 C00O H00O 106.2 . .
C00Z C00O Si03 113.7(7) . .
C00Z C00O H00O 106.2 . .
C00Z C00O C014 110.2(11) . .
C014 C00O Si03 113.7(9) . .
C014 C00O H00O 106.2 . .
C00V C00P H00Z 120.1 . .
C015 C00P H00Z 120.1 . .
C015 C00P C00V 119.8(13) . .
Si03 C00Q H00Q 106.4 . .
C017 C00Q Si03 110.5(8) . .
C017 C00Q H00Q 106.4 . .
C01D C00Q Si03 117.0(9) . .
C01D C00Q H00Q 106.4 . .
C01D C00Q C017 109.5(12) . .
H00G C00R H00K 109.5 . .
H00G C00R H00L 109.5 . .
H00K C00R H00L 109.5 . .
C00U C00R H00G 109.5 . .
C00U C00R H00K 109.5 . .
C00U C00R H00L 109.5 . .
C00N C00S H00S 118.9 . .
C01C C00S C00N 122.3(17) . .
C01C C00S H00S 118.9 . .
H00M C00T H00N 109.5 . .
H00M C00T H00P 109.5 . .
H00N C00T H00P 109.5 . .
C00Y C00T H00M 109.5 . .
C00Y C00T H00N 109.5 . .
C00Y C00T H00P 109.5 . .
Si04 C00U H00U 106.3 . .
C00R C00U Si04 114.9(9) . .
C00R C00U H00U 106.3 . .
C01A C00U Si04 114.0(9) . .
C01A C00U C00R 108.3(10) . .
C01A C00U H00U 106.3 . .
C00P C00V H00 120.0 . .
C015 C00V C00P 119.9(12) 3_767 .
C015 C00V H00 120.0 3_767 .
C00B C00W H00W 118.2 . .
C00B C00W C00X 123.6(12) . .
C00X C00W H00W 118.2 . .
C00J C00X C00W 118.2(11) . .
C00J C00X H00X 120.9 . .
C00W C00X H00X 120.9 . .
Si04 C00Y H00Y 104.4 . .
C00T C00Y Si04 113.5(9) . .
C00T C00Y H00Y 104.4 . .
C00T C00Y C01I 112.9(13) . .
C01I C00Y Si04 115.6(10) . .
C01I C00Y H00Y 104.4 . .
C00O C00Z H00R 109.5 . .
C00O C00Z H00T 109.5 . .
C00O C00Z H00V 109.5 . .
H00R C00Z H00T 109.5 . .
H00R C00Z H00V 109.5 . .
H00T C00Z H00V 109.5 . .
C00F C010 H010 120.5 . .
C01C C010 C00F 119(2) . .
C01C C010 H010 120.5 . .
C00D C011 H011 118.4 . .
C012 C011 C00D 123.2(10) . .
C012 C011 H011 118.4 . .
C00I C012 C011 118.7(10) . .
C00I C012 H012 120.7 . .
C011 C012 H012 120.7 . .
Si04 C013 H013 105.2 . .
C01E C013 Si04 119.6(13) . .
C01E C013 H013 105.2 . .
C01E C013 C01G 107.5(13) . .
C01G C013 Si04 112.8(9) . .
C01G C013 H013 105.2 . .
C00O C014 H01A 109.5 . .
C00O C014 H01B 109.5 . .
C00O C014 H01C 109.5 . .
H01A C014 H01B 109.5 . .
H01A C014 H01C 109.5 . .
H01B C014 H01C 109.5 . .
C00P C015 C00V 120.3(13) . 3_767
C00P C015 H015 119.9 . .
C00V C015 H015 119.9 3_767 .
C00N C016 H016 119.6 . .
C018 C016 C00N 120.9(17) . .
C018 C016 H016 119.6 . .
C00Q C017 H01D 109.5 . .
C00Q C017 H01E 109.5 . .
C00Q C017 H01F 109.5 . .
H01D C017 H01E 109.5 . .
H01D C017 H01F 109.5 . .
H01E C017 H01F 109.5 . .
C016 C018 H018 120.1 . .
C016 C018 C019 119.9(19) . .
C019 C018 H018 120.1 . .
C00G C019 H019 115.9 . .
C018 C019 C00G 128(2) . .
C018 C019 H019 115.9 . .
C00U C01A H01G 109.5 . .
C00U C01A H01H 109.5 . .
C00U C01A H01I 109.5 . .
H01G C01A H01H 109.5 . .
H01G C01A H01I 109.5 . .
H01H C01A H01I 109.5 . .
Si05 C01B H01J 109.5 . .
Si05 C01B H01K 109.5 . .
Si05 C01B H01L 109.5 . .
H01J C01B H01K 109.5 . .
H01J C01B H01L 109.5 . .
H01K C01B H01L 109.5 . .
C00S C01C C010 119.2(18) . .
C00S C01C H01M 120.4 . .
C010 C01C H01M 120.4 . .
C00Q C01D H01N 109.5 . .
C00Q C01D H01O 109.5 . .
C00Q C01D H01P 109.5 . .
H01N C01D H01O 109.5 . .
H01N C01D H01P 109.5 . .
H01O C01D H01P 109.5 . .
C013 C01E H01Q 109.5 . .
C013 C01E H01R 109.5 . .
C013 C01E H01S 109.5 . .
H01Q C01E H01R 109.5 . .
H01Q C01E H01S 109.5 . .
H01R C01E H01S 109.5 . .
Si06 C01F H01T 109.5 . .
Si06 C01F H01U 109.5 . .
Si06 C01F H01V 109.5 . .
H01T C01F H01U 109.5 . .
H01T C01F H01V 109.5 . .
H01U C01F H01V 109.5 . .
C013 C01G H01W 109.5 . .
C013 C01G H01X 109.5 . .
C013 C01G H01Y 109.5 . .
H01W C01G H01X 109.5 . .
H01W C01G H01Y 109.5 . .
H01X C01G H01Y 109.5 . .
Si05 C01H H01Z 109.5 . .
Si05 C01H H 109.5 . .
Si05 C01H HA 109.5 . .
H01Z C01H H 109.5 . .
H01Z C01H HA 109.5 . .
H C01H HA 109.5 . .
C00Y C01I H01 109.5 . .
C00Y C01I HB 109.5 . .
C00Y C01I HC 109.5 . .
H01 C01I HB 109.5 . .
H01 C01I HC 109.5 . .
HB C01I HC 109.5 . .
Si06 C6 H6A 109.5 . .
Si06 C6 H6B 109.5 . .
Si06 C6 H6C 109.5 . .
H6A C6 H6B 109.5 . .
H6A C6 H6C 109.5 . .
H6B C6 H6C 109.5 . .
Si06 C7 H7A 109.5 . .
Si06 C7 H7B 109.5 . .
Si06 C7 H7C 109.5 . .
H7A C7 H7B 109.5 . .
H7A C7 H7C 109.5 . .
H7B C7 H7C 109.5 . .
Si05 C12 H12A 109.5 . .
Si05 C12 H12B 109.5 . .
Si05 C12 H12C 109.5 . .
H12A C12 H12B 109.5 . .
H12A C12 H12C 109.5 . .
H12B C12 H12C 109.5 . .
H12D C12A H12E 109.5 . .
H12D C12A H12F 109.5 . .
H12E C12A H12F 109.5 . .
Si C12A H12D 109.5 . .
Si C12A H12E 109.5 . .
Si C12A H12F 109.5 . .
N00A Si C12A 118(2) . .
N00A Si C0AA 106.0(19) . .
N00A Si C1AA 109(2) . .
C0AA Si C12A 103(2) . .
C1AA Si C12A 109(2) . .
C1AA Si C0AA 111(2) . .
Si C0AA H0AA 109.5 . .
Si C0AA H0AB 109.5 . .
Si C0AA H0AC 109.5 . .
H0AA C0AA H0AB 109.5 . .
H0AA C0AA H0AC 109.5 . .
H0AB C0AA H0AC 109.5 . .
Si C1AA H1AA 109.5 . .
Si C1AA H1AB 109.5 . .
Si C1AA H1AC 109.5 . .
H1AA C1AA H1AB 109.5 . .
H1AA C1AA H1AC 109.5 . .
H1AB C1AA H1AC 109.5 . .
H2AA C2AA H2AB 109.5 . .
H2AA C2AA H2AC 109.5 . .
H2AB C2AA H2AC 109.5 . .
Si1 C2AA H2AA 109.5 . .
Si1 C2AA H2AB 109.5 . .
Si1 C2AA H2AC 109.5 . .
N009 Si1 C2AA 111.3(13) . .
N009 Si1 C7A 115.5(13) . .
N009 Si1 C6A 103.4(12) . .
C2AA Si1 C7A 107.6(16) . .
C2AA Si1 C6A 112.0(17) . .
C6A Si1 C7A 106.9(16) . .
Si1 C7A H7AA 109.5 . .
Si1 C7A H7AB 109.5 . .
Si1 C7A H7AC 109.5 . .
H7AA C7A H7AB 109.5 . .
H7AA C7A H7AC 109.5 . .
H7AB C7A H7AC 109.5 . .
Si1 C6A H6AA 109.5 . .
Si1 C6A H6AB 109.5 . .
Si1 C6A H6AC 109.5 . .
H6AA C6A H6AB 109.5 . .
H6AA C6A H6AC 109.5 . .
H6AB C6A H6AC 109.5 . .
C00G C0 H0 120.3 . .
C00G C0 C1 119(2) . .
C1 C0 H0 120.3 . .
C0 C1 H1 120.9 . .
C2 C1 C0 118.2(19) . .
C2 C1 H1 120.9 . .
C1 C2 H2 118.2 . .
C1 C2 C3AA 123.6(19) . .
C3AA C2 H2 118.2 . .
C2 C3AA C00L 121.8(19) . .
C2 C3AA C4AA 121.3(18) . .
C4AA C3AA C00L 116.7(18) . .
C3AA C4AA H4AA 120.1 . .
C5AA C4AA C3AA 119.8(18) . .
C5AA C4AA H4AA 120.1 . .
C4AA C5AA H5AA 119.2 . .
C4AA C5AA C3 121.5(19) . .
C3 C5AA H5AA 119.2 . .
C00F C3 H3 116.8 . .
C5AA C3 C00F 126(2) . .
C5AA C3 H3 116.8 . .

loop_
_geom_bond_atom_site_label_1
_geom_bond_atom_site_label_2
_geom_bond_distance
_geom_bond_site_symmetry_2
Bi1 Sb1 2.9765(7) .
Bi1 N009 2.164(9) .
Bi1 N00A 2.167(8) .
Sb1 N007 2.061(7) .
Sb1 N008 2.056(8) .
Si03 N007 1.760(8) .
Si03 C00H 1.899(9) .
Si03 C00O 1.907(10) .
Si03 C00Q 1.895(11) .
Si04 N008 1.755(9) .
Si04 C00U 1.870(11) .
Si04 C00Y 1.893(11) .
Si04 C013 1.939(14) .
Si05 N00A 1.737(10) .
Si05 C01B 1.829(17) .
Si05 C01H 1.861(18) .
Si05 C12 1.88(2) .
Si06 N009 1.743(10) .
Si06 C01F 1.852(19) .
Si06 C6 1.840(19) .
Si06 C7 1.88(2) .
N007 C00D 1.413(11) .
N008 C00B 1.416(12) .
N009 C00G 1.402(13) .
N009 Si1 1.763(13) .
N00A C00F 1.409(13) .
N00A Si 1.733(18) .
C00B C00C 1.466(13) .
C00B C00W 1.370(15) .
C00C C00D 1.433(13) .
C00C C00E 1.456(13) .
C00D C011 1.395(13) .
C00E C00I 1.405(15) .
C00E C00J 1.406(16) .
C00F C00L 1.450(15) .
C00F C010 1.402(19) .
C00F C3 1.400(19) .
C00G C00L 1.442(14) .
C00G C019 1.384(19) .
C00G C0 1.387(19) .
C00H H00H 1.0000 .
C00H C00K 1.542(13) .
C00H C00M 1.522(14) .
C00I H00I 0.9500 .
C00I C012 1.363(17) .
C00J H00J 0.9500 .
C00J C00X 1.353(18) .
C00K H00A 0.9800 .
C00K H00B 0.9800 .
C00K H00C 0.9800 .
C00L C00N 1.468(17) .
C00L C3AA 1.469(17) .
C00M H00D 0.9800 .
C00M H00E 0.9800 .
C00M H00F 0.9800 .
C00N C00S 1.41(2) .
C00N C016 1.42(3) .
C00O H00O 1.0000 .
C00O C00Z 1.517(17) .
C00O C014 1.533(15) .
C00P H00Z 0.9500 .
C00P C00V 1.383(18) .
C00P C015 1.363(18) .
C00Q H00Q 1.0000 .
C00Q C017 1.546(15) .
C00Q C01D 1.503(18) .
C00R H00G 0.9800 .
C00R H00K 0.9800 .
C00R H00L 0.9800 .
C00R C00U 1.542(16) .
C00S H00S 0.9500 .
C00S C01C 1.35(3) .
C00T H00M 0.9800 .
C00T H00N 0.9800 .
C00T H00P 0.9800 .
C00T C00Y 1.498(18) .
C00U H00U 1.0000 .
C00U C01A 1.538(16) .
C00V H00 0.9500 .
C00V C015 1.376(18) 3_767
C00W H00W 0.9500 .
C00W C00X 1.417(17) .
C00X H00X 0.9500 .
C00Y H00Y 1.0000 .
C00Y C01I 1.520(19) .
C00Z H00R 0.9800 .
C00Z H00T 0.9800 .
C00Z H00V 0.9800 .
C010 H010 0.9500 .
C010 C01C 1.39(2) .
C011 H011 0.9500 .
C011 C012 1.394(14) .
C012 H012 0.9500 .
C013 H013 1.0000 .
C013 C01E 1.40(2) .
C013 C01G 1.54(2) .
C014 H01A 0.9800 .
C014 H01B 0.9800 .
C014 H01C 0.9800 .
C015 H015 0.9500 .
C016 H016 0.9500 .
C016 C018 1.34(3) .
C017 H01D 0.9800 .
C017 H01E 0.9800 .
C017 H01F 0.9800 .
C018 H018 0.9500 .
C018 C019 1.38(3) .
C019 H019 0.9500 .
C01A H01G 0.9800 .
C01A H01H 0.9800 .
C01A H01I 0.9800 .
C01B H01J 0.9800 .
C01B H01K 0.9800 .
C01B H01L 0.9800 .
C01C H01M 0.9500 .
C01D H01N 0.9800 .
C01D H01O 0.9800 .
C01D H01P 0.9800 .
C01E H01Q 0.9800 .
C01E H01R 0.9800 .
C01E H01S 0.9800 .
C01F H01T 0.9800 .
C01F H01U 0.9800 .
C01F H01V 0.9800 .
C01G H01W 0.9800 .
C01G H01X 0.9800 .
C01G H01Y 0.9800 .
C01H H01Z 0.9800 .
C01H H 0.9800 .
C01H HA 0.9800 .
C01I H01 0.9800 .
C01I HB 0.9800 .
C01I HC 0.9800 .
C6 H6A 0.9800 .
C6 H6B 0.9800 .
C6 H6C 0.9800 .
C7 H7A 0.9800 .
C7 H7B 0.9800 .
C7 H7C 0.9800 .
C12 H12A 0.9800 .
C12 H12B 0.9800 .
C12 H12C 0.9800 .
C12A H12D 0.9800 .
C12A H12E 0.9800 .
C12A H12F 0.9800 .
C12A Si 1.87(3) .
Si C0AA 1.86(2) .
Si C1AA 1.83(2) .
C0AA H0AA 0.9800 .
C0AA H0AB 0.9800 .
C0AA H0AC 0.9800 .
C1AA H1AA 0.9800 .
C1AA H1AB 0.9800 .
C1AA H1AC 0.9800 .
C2AA H2AA 0.9800 .
C2AA H2AB 0.9800 .
C2AA H2AC 0.9800 .
C2AA Si1 1.83(2) .
Si1 C7A 1.88(3) .
Si1 C6A 1.85(2) .
C7A H7AA 0.9800 .
C7A H7AB 0.9800 .
C7A H7AC 0.9800 .
C6A H6AA 0.9800 .
C6A H6AB 0.9800 .
C6A H6AC 0.9800 .
C0 H0 0.9500 .
C0 C1 1.39(3) .
C1 H1 0.9500 .
C1 C2 1.34(3) .
C2 H2 0.9500 .
C2 C3AA 1.41(3) .
C3AA C4AA 1.42(2) .
C4AA H4AA 0.9500 .
C4AA C5AA 1.35(3) .
C5AA H5AA 0.9500 .
C5AA C3 1.39(2) .
C3 H3 0.9500 .
